data_4088122
loop_
_publ_author_name
'Wan, Li'
'Zhang, Dao'

_publ_section_title
;
 Br\/onsted Base-Induced Rearrangement and Nucleophilic Addition of
 O/N-Functionalized NHCs and Relative Group 4 Metal Complexes for Ethylene
 Polymerization Catalysis
;
_journal_issue 2
_journal_name_full Organometallics
_journal_page_first 138
_journal_paper_doi 10.1021/acs.organomet.5b00862
_journal_volume 35
_journal_year 2016
_chemical_formula_sum 'C49 H71 Cl15 N6 O3 Ti2'
_chemical_formula_weight 1419.67
_space_group_IT_number 88
_space_group_name_Hall '-I 4ad'
_space_group_name_H-M_alt 'I 41/a :2'
_symmetry_cell_setting tetragonal
_symmetry_space_group_name_H-M 'I 41/a :2'
_atom_sites_solution_hydrogens geom
_atom_sites_solution_primary direct
_atom_sites_solution_secondary difmap
_audit_creation_method SHELXL-97
_cell_angle_alpha 90.00
_cell_angle_beta 90.00
_cell_angle_gamma 90.00
_cell_formula_units_Z 16
_cell_length_a 44.813(3)
_cell_length_b 44.813(3)
_cell_length_c 16.8439(11)
_cell_measurement_reflns_used 9826
_cell_measurement_temperature 173(2)
_cell_measurement_theta_max 24.06
_cell_measurement_theta_min 2.23
_cell_volume 33826(4)
_computing_cell_refinement 'Bruker SAINT'
_computing_data_collection 'Bruker APEX2'
_computing_data_reduction 'Bruker SAINT'
_computing_molecular_graphics 'Bruker SHELXTL'
_computing_publication_material 'Bruker SHELXTL'
_computing_structure_refinement 'SHELXL-97 (Sheldrick, 1997)'
_computing_structure_solution 'SHELXS-97 (Sheldrick, 1990)'
_diffrn_ambient_temperature 173(2)
_diffrn_measured_fraction_theta_full 0.997
_diffrn_measured_fraction_theta_max 0.997
_diffrn_measurement_device_type 'Bruker APEX-II CCD'
_diffrn_measurement_method '\f and \w scans'
_diffrn_radiation_monochromator graphite
_diffrn_radiation_source 'fine-focus sealed tube'
_diffrn_radiation_type MoK\a
_diffrn_radiation_wavelength 0.71073
_diffrn_reflns_av_R_equivalents 0.0740
_diffrn_reflns_av_sigmaI/netI 0.0570
_diffrn_reflns_limit_h_max 57
_diffrn_reflns_limit_h_min -58
_diffrn_reflns_limit_k_max 58
_diffrn_reflns_limit_k_min -45
_diffrn_reflns_limit_l_max 21
_diffrn_reflns_limit_l_min -21
_diffrn_reflns_number 124524
_diffrn_reflns_theta_full 27.53
_diffrn_reflns_theta_max 27.53
_diffrn_reflns_theta_min 0.91
_diffrn_standards_decay_% 5.54
_exptl_absorpt_coefficient_mu 0.696
_exptl_absorpt_correction_T_max 0.8344
_exptl_absorpt_correction_T_min 0.7779
_exptl_absorpt_correction_type multi-scan
_exptl_absorpt_process_details sadabs
_exptl_crystal_colour red
_exptl_crystal_density_diffrn 1.115
_exptl_crystal_density_method 'not measured'
_exptl_crystal_description block
_exptl_crystal_F_000 11680
_exptl_crystal_size_max 0.38
_exptl_crystal_size_mid 0.35
_exptl_crystal_size_min 0.27
_platon_squeeze_details ' '
_refine_diff_density_max 0.710
_refine_diff_density_min -0.616
_refine_diff_density_rms 0.083
_refine_ls_extinction_method none
_refine_ls_goodness_of_fit_ref 0.988
_refine_ls_hydrogen_treatment constr
_refine_ls_matrix_type full
_refine_ls_number_parameters 745
_refine_ls_number_reflns 19456
_refine_ls_number_restraints 78
_refine_ls_restrained_S_all 1.006
_refine_ls_R_factor_all 0.0975
_refine_ls_R_factor_gt 0.0602
_refine_ls_shift/su_max 0.002
_refine_ls_shift/su_mean 0.000
_refine_ls_structure_factor_coef Fsqd
_refine_ls_weighting_details 'calc w=1/[\s^2^(Fo^2^)+(0.1035P)^2^+0.0000P] where P=(Fo^2^+2Fc^2^)/3'
_refine_ls_weighting_scheme calc
_refine_ls_wR_factor_gt 0.1570
_refine_ls_wR_factor_ref 0.1727
_reflns_number_gt 12707
_reflns_number_total 19456
_reflns_threshold_expression >2sigma(I)
_cod_data_source_file om5b00862_si_002.cif
_cod_data_source_block mo21120c
_cod_depositor_comments
;
The following automatic conversions were performed:

data item '_symmetry_cell_setting' value 'Tetragonal' was changed to
'tetragonal' in accordance with the
/home/saulius/struct/COD-crude-data/automatic-downloads/DataCite-retrospective/ACS/depositions/lib/dictionaries/cif_core.dic
dictionary named 'cif_core.dic' version 2.4.2 last updated on
2011-04-26.

Automatic conversion script
Id: cif_fix_values 6909 2019-04-08 15:41:33Z antanas 
;
_cod_original_cell_volume 33827(4)
_cod_original_sg_symbol_H-M I4(1)/a
_cod_database_code 4088122

loop_
_symmetry_equiv_pos_as_xyz
'x, y, z'
'-x+1/2, -y, z+1/2'
'-y+3/4, x+1/4, z+1/4'
'y+3/4, -x+3/4, z+3/4'
'x+1/2, y+1/2, z+1/2'
'-x+1, -y+1/2, z+1'
'-y+5/4, x+3/4, z+3/4'
'y+5/4, -x+5/4, z+5/4'
'-x, -y, -z'
'x-1/2, y, -z-1/2'
'y-3/4, -x-1/4, -z-1/4'
'-y-3/4, x-3/4, -z-3/4'
'-x+1/2, -y+1/2, -z+1/2'
'x, y+1/2, -z'
'y-1/4, -x+1/4, -z+1/4'
'-y-1/4, x-1/4, -z-1/4'

loop_
_atom_site_label
_atom_site_type_symbol
_atom_site_fract_x
_atom_site_fract_y
_atom_site_fract_z
_atom_site_U_iso_or_equiv
_atom_site_adp_type
_atom_site_occupancy
_atom_site_symmetry_multiplicity
_atom_site_calc_flag
_atom_site_refinement_flags
_atom_site_disorder_assembly
_atom_site_disorder_group
Ti1 Ti 0.700339(12) 0.316785(11) 0.05050(3) 0.02515(13) Uani 1 1 d . . .
Ti2 Ti 0.676262(12) 0.375400(12) 0.18245(3) 0.02619(13) Uani 1 1 d . . .
O1 O 0.68844(5) 0.34729(4) 0.11428(11) 0.0272(4) Uani 1 1 d . . .
O2 O 0.67748(5) 0.32832(5) -0.03325(12) 0.0307(5) Uani 1 1 d . . .
O3 O 0.64498(5) 0.35411(5) 0.21998(12) 0.0289(5) Uani 1 1 d . . .
Cl1 Cl 0.740738(17) 0.308920(16) 0.14576(4) 0.03108(17) Uani 1 1 d . . .
Cl2 Cl 0.66861(2) 0.281914(19) 0.10528(5) 0.0416(2) Uani 1 1 d . . .
Cl3 Cl 0.72621(2) 0.282031(19) -0.03222(5) 0.0435(2) Uani 1 1 d . . .
Cl4 Cl 0.668822(19) 0.411015(17) 0.29058(5) 0.03710(19) Uani 1 1 d . . .
Cl5 Cl 0.724106(19) 0.399934(18) 0.16382(5) 0.03783(19) Uani 1 1 d . . .
Cl6 Cl 0.65170(2) 0.404845(19) 0.08982(5) 0.0418(2) Uani 1 1 d . . .
N1 N 0.73254(5) 0.35242(5) 0.00601(14) 0.0261(5) Uani 1 1 d . . .
N2 N 0.72723(6) 0.42694(6) -0.08711(16) 0.0362(6) Uani 1 1 d . . .
N3 N 0.76481(6) 0.39901(6) -0.05741(15) 0.0320(6) Uani 1 1 d . . .
N4 N 0.70262(5) 0.34833(5) 0.27261(13) 0.0230(5) Uani 1 1 d . . .
N5 N 0.70782(6) 0.27110(6) 0.34803(15) 0.0329(6) Uani 1 1 d . . .
N6 N 0.73024(6) 0.31194(6) 0.38273(15) 0.0314(6) Uani 1 1 d . . .
C1 C 0.68262(7) 0.33637(7) -0.10841(18) 0.0333(7) Uani 1 1 d . . .
C2 C 0.66678(9) 0.32418(9) -0.1718(2) 0.0465(9) Uani 1 1 d . . .
C3 C 0.67666(9) 0.33258(9) -0.2480(2) 0.0520(10) Uani 1 1 d . . .
H3 H 0.6667 0.3242 -0.2924 0.062 Uiso 1 1 calc R . .
C4 C 0.69960(8) 0.35193(9) -0.2627(2) 0.0459(9) Uani 1 1 d . A .
C5 C 0.71284(8) 0.36553(8) -0.19660(19) 0.0398(8) Uani 1 1 d . . .
H5 H 0.7281 0.3799 -0.2045 0.048 Uiso 1 1 calc R . .
C6 C 0.70413(7) 0.35847(7) -0.12018(17) 0.0297(7) Uani 1 1 d . . .
C7 C 0.71576(6) 0.37348(7) -0.04616(18) 0.0279(6) Uani 1 1 d . . .
H7 H 0.6982 0.3809 -0.0155 0.033 Uiso 1 1 calc R . .
C8 C 0.73536(7) 0.39966(7) -0.06385(17) 0.0293(7) Uani 1 1 d . . .
C9 C 0.75275(8) 0.44390(8) -0.0953(2) 0.0421(8) Uani 1 1 d . . .
H9 H 0.7535 0.4642 -0.1115 0.051 Uiso 1 1 calc R . .
C10 C 0.77581(8) 0.42708(8) -0.0769(2) 0.0412(8) Uani 1 1 d . . .
H10 H 0.7962 0.4330 -0.0770 0.049 Uiso 1 1 calc R . .
C11 C 0.78154(7) 0.37326(7) -0.0287(2) 0.0371(7) Uani 1 1 d . . .
H11A H 0.7889 0.3772 0.0256 0.044 Uiso 1 1 calc R . .
H11B H 0.7990 0.3697 -0.0635 0.044 Uiso 1 1 calc R . .
C12 C 0.76198(7) 0.34600(7) -0.02809(19) 0.0320(7) Uani 1 1 d . . .
H12A H 0.7595 0.3386 -0.0831 0.038 Uiso 1 1 calc R . .
H12B H 0.7718 0.3301 0.0033 0.038 Uiso 1 1 calc R . .
C13 C 0.64033(11) 0.30275(12) -0.1591(2) 0.0661(13) Uani 1 1 d . . .
C14 C 0.65020(14) 0.27379(12) -0.1213(3) 0.0866(17) Uani 1 1 d . . .
H14A H 0.6326 0.2617 -0.1085 0.130 Uiso 1 1 calc R . .
H14B H 0.6613 0.2781 -0.0725 0.130 Uiso 1 1 calc R . .
H14C H 0.6630 0.2628 -0.1582 0.130 Uiso 1 1 calc R . .
C15 C 0.61697(12) 0.31887(15) -0.1047(3) 0.0955(19) Uani 1 1 d . . .
H15A H 0.6123 0.3385 -0.1269 0.143 Uiso 1 1 calc R . .
H15B H 0.6253 0.3213 -0.0513 0.143 Uiso 1 1 calc R . .
H15C H 0.5987 0.3069 -0.1018 0.143 Uiso 1 1 calc R . .
C16 C 0.62430(14) 0.29602(17) -0.2373(3) 0.112(3) Uani 1 1 d . . .
H16A H 0.6369 0.2831 -0.2702 0.169 Uiso 1 1 calc R . .
H16B H 0.6204 0.3147 -0.2656 0.169 Uiso 1 1 calc R . .
H16C H 0.6054 0.2859 -0.2261 0.169 Uiso 1 1 calc R . .
C17 C 0.71069(10) 0.35774(12) -0.3472(2) 0.0695(14) Uani 1 1 d D . .
C18 C 0.6846(3) 0.3657(3) -0.4005(6) 0.085(4) Uani 0.612(11) 1 d PD A 1
H18A H 0.6742 0.3832 -0.3790 0.127 Uiso 0.612(11) 1 calc PR A 1
H18B H 0.6707 0.3488 -0.4030 0.127 Uiso 0.612(11) 1 calc PR A 1
H18C H 0.6919 0.3702 -0.4540 0.127 Uiso 0.612(11) 1 calc PR A 1
C19 C 0.7345(3) 0.3794(3) -0.3528(5) 0.104(5) Uani 0.612(11) 1 d PDU A 1
H19A H 0.7409 0.3811 -0.4082 0.156 Uiso 0.612(11) 1 calc PR A 1
H19B H 0.7513 0.3730 -0.3199 0.156 Uiso 0.612(11) 1 calc PR A 1
H19C H 0.7272 0.3988 -0.3342 0.156 Uiso 0.612(11) 1 calc PR A 1
C20 C 0.7216(3) 0.3264(2) -0.3815(6) 0.113(5) Uani 0.612(11) 1 d PD A 1
H20A H 0.7295 0.3291 -0.4353 0.169 Uiso 0.612(11) 1 calc PR A 1
H20B H 0.7047 0.3125 -0.3833 0.169 Uiso 0.612(11) 1 calc PR A 1
H20C H 0.7372 0.3182 -0.3472 0.169 Uiso 0.612(11) 1 calc PR A 1
C49 C 0.78510(16) 0.77390(17) 0.1715(4) 0.124(3) Uani 0.646(16) 1 d PD B 1
H49 H 0.7637 0.7748 0.1546 0.149 Uiso 0.646(16) 1 calc PR B 1
Cl13 Cl 0.8076(5) 0.7671(3) 0.0930(9) 0.161(2) Uani 0.646(16) 1 d PDU B 1
Cl14 Cl 0.7993(2) 0.81283(19) 0.2035(4) 0.197(4) Uani 0.646(16) 1 d PDU B 1
Cl15 Cl 0.7887(2) 0.7548(4) 0.2571(7) 0.269(6) Uani 0.646(16) 1 d PDU B 1
C18' C 0.7101(4) 0.3947(3) -0.3542(8) 0.090(5) Uani 0.388(11) 1 d PDU A 2
H18D H 0.7219 0.4033 -0.3110 0.135 Uiso 0.388(11) 1 calc PR A 2
H18E H 0.6894 0.4017 -0.3504 0.135 Uiso 0.388(11) 1 calc PR A 2
H18F H 0.7185 0.4008 -0.4053 0.135 Uiso 0.388(11) 1 calc PR A 2
C19' C 0.7428(3) 0.3504(5) -0.3525(8) 0.093(6) Uani 0.388(11) 1 d PDU A 2
H19D H 0.7509 0.3582 -0.4024 0.140 Uiso 0.388(11) 1 calc PR A 2
H19E H 0.7453 0.3286 -0.3511 0.140 Uiso 0.388(11) 1 calc PR A 2
H19F H 0.7534 0.3593 -0.3076 0.140 Uiso 0.388(11) 1 calc PR A 2
C20' C 0.6914(4) 0.3476(5) -0.4119(8) 0.085(6) Uani 0.388(11) 1 d PDU A 2
H20D H 0.7032 0.3450 -0.4602 0.127 Uiso 0.388(11) 1 calc PR A 2
H20E H 0.6757 0.3624 -0.4214 0.127 Uiso 0.388(11) 1 calc PR A 2
H20F H 0.6822 0.3285 -0.3973 0.127 Uiso 0.388(11) 1 calc PR A 2
C49' C 0.78510(16) 0.77390(17) 0.1715(4) 0.124(3) Uani 0.354(16) 1 d PD B 2
H49' H 0.7646 0.7748 0.1482 0.149 Uiso 0.354(16) 1 calc PR B 2
Cl3' Cl 0.8085(10) 0.7757(6) 0.0913(16) 0.161(2) Uani 0.354(16) 1 d PDU B 2
Cl4' Cl 0.7861(4) 0.8003(4) 0.2328(9) 0.248(8) Uani 0.354(16) 1 d PDU B 2
Cl5' Cl 0.7881(3) 0.7370(3) 0.2102(12) 0.208(7) Uani 0.354(16) 1 d PDU B 2
C21 C 0.69646(9) 0.43768(9) -0.0987(3) 0.0524(10) Uani 1 1 d . . .
H21 H 0.6827 0.4204 -0.0913 0.063 Uiso 1 1 calc R . .
C22 C 0.68922(12) 0.46064(11) -0.0358(4) 0.0842(16) Uani 1 1 d . . .
H22A H 0.6960 0.4534 0.0161 0.126 Uiso 1 1 calc R . .
H22B H 0.6676 0.4640 -0.0343 0.126 Uiso 1 1 calc R . .
H22C H 0.6994 0.4794 -0.0483 0.126 Uiso 1 1 calc R . .
C23 C 0.69215(12) 0.44939(12) -0.1814(3) 0.0835(16) Uani 1 1 d . . .
H23A H 0.7043 0.4674 -0.1887 0.125 Uiso 1 1 calc R . .
H23B H 0.6711 0.4542 -0.1896 0.125 Uiso 1 1 calc R . .
H23C H 0.6983 0.4342 -0.2198 0.125 Uiso 1 1 calc R . .
C24 C 0.63571(7) 0.34039(6) 0.28669(18) 0.0278(6) Uani 1 1 d . . .
C25 C 0.60570(6) 0.34231(7) 0.31033(19) 0.0304(7) Uani 1 1 d . . .
C26 C 0.59857(7) 0.32849(7) 0.38098(19) 0.0342(7) Uani 1 1 d . . .
H26 H 0.5786 0.3300 0.3992 0.041 Uiso 1 1 calc R . .
C27 C 0.61875(7) 0.31239(7) 0.42778(18) 0.0299(7) Uani 1 1 d . . .
C28 C 0.64797(7) 0.31068(7) 0.40053(17) 0.0279(6) Uani 1 1 d . . .
H28 H 0.6623 0.2999 0.4308 0.034 Uiso 1 1 calc R . .
C29 C 0.65676(7) 0.32425(6) 0.33031(17) 0.0270(6) Uani 1 1 d . . .
C30 C 0.68706(6) 0.31982(6) 0.29192(17) 0.0238(6) Uani 1 1 d . . .
H30 H 0.6836 0.3092 0.2405 0.029 Uiso 1 1 calc R . .
C31 C 0.70782(7) 0.30089(7) 0.33953(17) 0.0274(6) Uani 1 1 d . . .
C32 C 0.73090(8) 0.26363(8) 0.3984(2) 0.0416(8) Uani 1 1 d . . .
H32 H 0.7360 0.2440 0.4152 0.050 Uiso 1 1 calc R . .
C33 C 0.74501(8) 0.28893(8) 0.4199(2) 0.0401(8) Uani 1 1 d . . .
H33 H 0.7618 0.2906 0.4539 0.048 Uiso 1 1 calc R . .
C34 C 0.73976(7) 0.34324(7) 0.37977(19) 0.0356(7) Uani 1 1 d . . .
H34A H 0.7580 0.3451 0.3470 0.043 Uiso 1 1 calc R . .
H34B H 0.7445 0.3504 0.4340 0.043 Uiso 1 1 calc R . .
C35 C 0.71508(7) 0.36203(7) 0.34449(17) 0.0290(6) Uani 1 1 d . . .
H35A H 0.6990 0.3646 0.3843 0.035 Uiso 1 1 calc R . .
H35B H 0.7230 0.3820 0.3313 0.035 Uiso 1 1 calc R . .
C36 C 0.58206(7) 0.35855(8) 0.2599(2) 0.0415(8) Uani 1 1 d . . .
C37 C 0.58867(9) 0.39215(9) 0.2605(3) 0.0560(11) Uani 1 1 d . . .
H37A H 0.6079 0.3959 0.2348 0.084 Uiso 1 1 calc R . .
H37B H 0.5894 0.3993 0.3155 0.084 Uiso 1 1 calc R . .
H37C H 0.5729 0.4028 0.2317 0.084 Uiso 1 1 calc R . .
C38 C 0.58212(10) 0.34669(12) 0.1761(3) 0.0665(12) Uani 1 1 d . . .
H38A H 0.6020 0.3492 0.1530 0.100 Uiso 1 1 calc R . .
H38B H 0.5675 0.3577 0.1442 0.100 Uiso 1 1 calc R . .
H38C H 0.5768 0.3255 0.1766 0.100 Uiso 1 1 calc R . .
C39 C 0.55108(8) 0.35404(10) 0.2937(3) 0.0622(12) Uani 1 1 d . . .
H39A H 0.5366 0.3653 0.2621 0.093 Uiso 1 1 calc R . .
H39B H 0.5506 0.3611 0.3488 0.093 Uiso 1 1 calc R . .
H39C H 0.5460 0.3328 0.2921 0.093 Uiso 1 1 calc R . .
C40 C 0.60792(8) 0.29787(7) 0.5044(2) 0.0371(8) Uani 1 1 d . . .
C41 C 0.63191(8) 0.27927(8) 0.5436(2) 0.0426(8) Uani 1 1 d . . .
H41A H 0.6395 0.2646 0.5056 0.064 Uiso 1 1 calc R . .
H41B H 0.6235 0.2689 0.5897 0.064 Uiso 1 1 calc R . .
H41C H 0.6482 0.2923 0.5609 0.064 Uiso 1 1 calc R . .
C42 C 0.59779(10) 0.32216(9) 0.5620(2) 0.0555(11) Uani 1 1 d . . .
H42A H 0.6145 0.3357 0.5729 0.083 Uiso 1 1 calc R . .
H42B H 0.5911 0.3129 0.6117 0.083 Uiso 1 1 calc R . .
H42C H 0.5813 0.3334 0.5384 0.083 Uiso 1 1 calc R . .
C43 C 0.58147(9) 0.27751(9) 0.4867(3) 0.0567(11) Uani 1 1 d . . .
H43A H 0.5654 0.2892 0.4622 0.085 Uiso 1 1 calc R . .
H43B H 0.5742 0.2686 0.5363 0.085 Uiso 1 1 calc R . .
H43C H 0.5877 0.2617 0.4503 0.085 Uiso 1 1 calc R . .
C44 C 0.68838(8) 0.24999(7) 0.3057(2) 0.0381(8) Uani 1 1 d . . .
H44 H 0.6713 0.2614 0.2825 0.046 Uiso 1 1 calc R . .
C45 C 0.70595(8) 0.23616(8) 0.2387(2) 0.0429(8) Uani 1 1 d . . .
H45A H 0.7138 0.2519 0.2042 0.064 Uiso 1 1 calc R . .
H45B H 0.6929 0.2230 0.2077 0.064 Uiso 1 1 calc R . .
H45C H 0.7226 0.2245 0.2605 0.064 Uiso 1 1 calc R . .
C46 C 0.67602(10) 0.22706(9) 0.3632(3) 0.0573(11) Uani 1 1 d . . .
H46A H 0.6925 0.2174 0.3914 0.086 Uiso 1 1 calc R . .
H46B H 0.6646 0.2120 0.3337 0.086 Uiso 1 1 calc R . .
H46C H 0.6629 0.2370 0.4016 0.086 Uiso 1 1 calc R . .
C47 C 0.20333(8) 0.02084(9) 0.1100(2) 0.0496(9) Uani 1 1 d . . .
H47 H 0.1911 0.0265 0.0626 0.060 Uiso 1 1 calc R . .
C48 C 0.63321(10) 0.43092(9) 0.4721(2) 0.0543(10) Uani 1 1 d . . .
H48 H 0.6479 0.4303 0.4274 0.065 Uiso 1 1 calc R . .
Cl7 Cl 0.23002(2) 0.04842(2) 0.12604(7) 0.0565(3) Uani 1 1 d . . .
Cl8 Cl 0.17965(2) 0.01723(3) 0.19250(7) 0.0703(3) Uani 1 1 d . . .
Cl9 Cl 0.22093(3) -0.01353(3) 0.09107(12) 0.1010(5) Uani 1 1 d . . .
Cl10 Cl 0.60365(2) 0.45375(2) 0.44228(6) 0.0588(3) Uani 1 1 d . . .
Cl11 Cl 0.62218(5) 0.39486(3) 0.49018(10) 0.1148(6) Uani 1 1 d . . .
Cl12 Cl 0.65125(3) 0.44684(3) 0.55408(8) 0.0796(4) Uani 1 1 d . . .

loop_
_atom_site_aniso_label
_atom_site_aniso_U_11
_atom_site_aniso_U_22
_atom_site_aniso_U_33
_atom_site_aniso_U_23
_atom_site_aniso_U_13
_atom_site_aniso_U_12
Ti1 0.0314(3) 0.0230(3) 0.0211(2) 0.0014(2) 0.0027(2) -0.0002(2)
Ti2 0.0321(3) 0.0227(3) 0.0238(3) 0.0016(2) 0.0031(2) 0.0051(2)
O1 0.0327(11) 0.0262(11) 0.0226(10) 0.0017(8) 0.0018(8) 0.0031(9)
O2 0.0332(12) 0.0343(12) 0.0246(10) 0.0043(9) 0.0012(9) -0.0061(9)
O3 0.0300(11) 0.0313(11) 0.0252(10) 0.0032(9) 0.0008(8) 0.0026(9)
Cl1 0.0339(4) 0.0287(4) 0.0306(4) 0.0050(3) 0.0003(3) 0.0062(3)
Cl2 0.0531(5) 0.0385(5) 0.0334(4) 0.0071(3) 0.0001(4) -0.0165(4)
Cl3 0.0564(5) 0.0355(4) 0.0385(4) -0.0078(3) 0.0089(4) 0.0067(4)
Cl4 0.0444(5) 0.0323(4) 0.0346(4) -0.0052(3) 0.0015(3) 0.0100(3)
Cl5 0.0398(4) 0.0306(4) 0.0431(4) 0.0018(3) 0.0068(4) -0.0074(3)
Cl6 0.0514(5) 0.0372(4) 0.0370(4) 0.0102(3) -0.0007(4) 0.0140(4)
N1 0.0276(13) 0.0261(13) 0.0246(12) 0.0060(10) 0.0004(10) 0.0042(10)
N2 0.0368(15) 0.0318(15) 0.0398(15) 0.0112(12) 0.0013(12) -0.0004(12)
N3 0.0305(14) 0.0324(14) 0.0331(14) 0.0074(11) -0.0016(11) -0.0039(11)
N4 0.0264(13) 0.0199(12) 0.0227(11) 0.0019(9) 0.0015(10) -0.0033(9)
N5 0.0314(14) 0.0319(14) 0.0354(14) 0.0083(11) 0.0065(11) 0.0075(11)
N6 0.0316(14) 0.0352(15) 0.0276(13) 0.0038(11) 0.0023(11) 0.0079(11)
C1 0.0369(18) 0.0387(18) 0.0243(15) 0.0049(13) 0.0031(13) -0.0017(14)
C2 0.050(2) 0.059(2) 0.0302(17) 0.0035(16) -0.0030(15) -0.0176(18)
C3 0.059(2) 0.068(3) 0.0293(18) 0.0034(17) -0.0086(17) -0.024(2)
C4 0.046(2) 0.061(2) 0.0301(17) 0.0081(16) -0.0009(15) -0.0106(18)
C5 0.043(2) 0.045(2) 0.0312(17) 0.0083(15) -0.0019(14) -0.0089(16)
C6 0.0276(16) 0.0343(17) 0.0273(15) 0.0049(13) -0.0012(12) -0.0016(13)
C7 0.0229(15) 0.0315(16) 0.0292(15) 0.0060(12) 0.0024(12) 0.0005(12)
C8 0.0334(17) 0.0297(16) 0.0249(15) 0.0053(12) 0.0025(12) -0.0012(13)
C9 0.045(2) 0.0344(19) 0.047(2) 0.0131(16) 0.0030(16) -0.0077(16)
C10 0.040(2) 0.0369(19) 0.046(2) 0.0120(16) -0.0017(16) -0.0123(15)
C11 0.0281(17) 0.0418(19) 0.0414(18) 0.0092(15) -0.0019(14) 0.0005(14)
C12 0.0295(16) 0.0344(17) 0.0322(16) 0.0072(13) 0.0036(13) 0.0035(13)
C13 0.070(3) 0.090(3) 0.038(2) 0.009(2) -0.007(2) -0.040(3)
C14 0.110(4) 0.074(3) 0.076(3) -0.001(3) -0.011(3) -0.045(3)
C15 0.064(3) 0.134(5) 0.088(4) 0.009(4) 0.005(3) -0.045(3)
C16 0.112(5) 0.162(6) 0.064(3) 0.015(4) -0.025(3) -0.089(5)
C17 0.069(3) 0.109(4) 0.030(2) 0.016(2) 0.0001(19) -0.022(3)
C18 0.124(9) 0.077(7) 0.054(6) 0.015(5) -0.029(6) -0.036(7)
C19 0.109(9) 0.156(11) 0.047(5) 0.015(6) 0.020(5) -0.055(9)
C20 0.156(12) 0.118(9) 0.065(6) -0.014(6) 0.054(7) -0.041(8)
C49 0.099(5) 0.177(8) 0.096(5) 0.035(5) -0.017(4) 0.022(5)
Cl13 0.111(2) 0.183(7) 0.190(2) -0.021(4) 0.0230(16) 0.024(6)
Cl14 0.230(7) 0.241(6) 0.121(4) -0.040(4) -0.095(4) 0.094(5)
Cl15 0.172(5) 0.373(12) 0.263(9) 0.196(8) -0.073(6) -0.039(7)
C18' 0.089(10) 0.135(12) 0.046(7) 0.028(7) -0.010(7) -0.015(9)
C19' 0.074(9) 0.152(15) 0.054(7) 0.009(9) 0.022(6) -0.015(9)
C20' 0.101(11) 0.120(13) 0.034(6) 0.010(8) 0.006(7) -0.050(11)
C49' 0.099(5) 0.177(8) 0.096(5) 0.035(5) -0.017(4) 0.022(5)
Cl3' 0.111(2) 0.183(7) 0.190(2) -0.021(4) 0.0230(16) 0.024(6)
Cl4' 0.316(14) 0.272(14) 0.155(9) -0.071(9) 0.050(10) -0.009(11)
Cl5' 0.160(8) 0.164(8) 0.300(15) 0.142(9) -0.020(9) 0.032(7)
C21 0.043(2) 0.042(2) 0.072(3) 0.019(2) -0.0030(19) 0.0017(17)
C22 0.073(3) 0.059(3) 0.121(5) 0.013(3) 0.019(3) 0.015(3)
C23 0.076(3) 0.082(4) 0.092(4) 0.031(3) -0.019(3) 0.010(3)
C24 0.0323(16) 0.0211(14) 0.0299(15) -0.0015(12) 0.0022(13) 0.0011(12)
C25 0.0217(15) 0.0291(16) 0.0406(17) -0.0014(13) 0.0024(13) 0.0036(12)
C26 0.0286(17) 0.0336(17) 0.0405(18) -0.0017(14) 0.0061(14) 0.0001(13)
C27 0.0324(17) 0.0250(15) 0.0321(16) -0.0001(12) 0.0064(13) -0.0009(12)
C28 0.0290(16) 0.0266(15) 0.0282(15) -0.0007(12) 0.0010(12) 0.0020(12)
C29 0.0289(16) 0.0247(15) 0.0272(15) -0.0005(12) 0.0002(12) -0.0022(12)
C30 0.0275(15) 0.0181(14) 0.0256(14) 0.0027(11) 0.0016(11) 0.0019(11)
C31 0.0280(16) 0.0308(16) 0.0234(14) 0.0041(12) 0.0052(12) 0.0036(12)
C32 0.044(2) 0.043(2) 0.0377(18) 0.0101(16) 0.0055(15) 0.0178(16)
C33 0.0399(19) 0.049(2) 0.0314(17) 0.0061(15) -0.0027(14) 0.0142(16)
C34 0.0350(18) 0.0409(19) 0.0309(16) 0.0000(14) -0.0014(13) -0.0008(14)
C35 0.0343(17) 0.0295(16) 0.0232(14) -0.0026(12) 0.0016(12) -0.0025(13)
C36 0.0292(18) 0.048(2) 0.048(2) 0.0055(16) -0.0048(15) 0.0064(15)
C37 0.039(2) 0.054(2) 0.076(3) 0.023(2) 0.0014(19) 0.0136(18)
C38 0.050(3) 0.096(4) 0.053(2) -0.004(2) -0.015(2) 0.011(2)
C39 0.031(2) 0.065(3) 0.090(3) 0.022(2) -0.001(2) 0.0059(19)
C40 0.0391(19) 0.0337(18) 0.0385(18) 0.0032(14) 0.0118(15) -0.0018(14)
C41 0.052(2) 0.042(2) 0.0342(18) 0.0087(15) 0.0084(16) -0.0014(16)
C42 0.068(3) 0.052(2) 0.046(2) 0.0031(18) 0.025(2) 0.013(2)
C43 0.048(2) 0.051(2) 0.071(3) 0.013(2) 0.003(2) -0.0128(19)
C44 0.0376(19) 0.0257(16) 0.051(2) 0.0046(15) 0.0062(15) 0.0060(14)
C45 0.044(2) 0.041(2) 0.044(2) 0.0028(16) 0.0013(16) 0.0052(16)
C46 0.069(3) 0.039(2) 0.064(3) 0.0043(19) 0.023(2) -0.0031(19)
C47 0.037(2) 0.053(2) 0.058(2) -0.0017(19) -0.0115(17) -0.0010(17)
C48 0.060(3) 0.052(2) 0.050(2) -0.0015(19) 0.0049(19) 0.0078(19)
Cl7 0.0461(5) 0.0558(6) 0.0677(7) -0.0001(5) -0.0093(5) -0.0113(4)
Cl8 0.0485(6) 0.0944(9) 0.0680(7) 0.0295(6) -0.0136(5) -0.0126(6)
Cl9 0.0727(9) 0.0675(8) 0.1627(15) -0.0489(9) -0.0423(9) 0.0144(7)
Cl10 0.0600(6) 0.0573(6) 0.0590(6) -0.0046(5) -0.0046(5) 0.0087(5)
Cl11 0.1883(18) 0.0461(7) 0.1101(12) 0.0171(7) -0.0496(12) -0.0222(9)
Cl12 0.0721(8) 0.0789(8) 0.0877(9) -0.0057(7) -0.0252(7) -0.0013(6)

loop_
_atom_type_symbol
_atom_type_description
_atom_type_scat_dispersion_real
_atom_type_scat_dispersion_imag
_atom_type_scat_source
C C 0.0033 0.0016 'International Tables Vol C Tables 4.2.6.8 and 6.1.1.4'
H H 0.0000 0.0000 'International Tables Vol C Tables 4.2.6.8 and 6.1.1.4'
N N 0.0061 0.0033 'International Tables Vol C Tables 4.2.6.8 and 6.1.1.4'
O O 0.0106 0.0060 'International Tables Vol C Tables 4.2.6.8 and 6.1.1.4'
Cl Cl 0.1484 0.1585 'International Tables Vol C Tables 4.2.6.8 and 6.1.1.4'
Ti Ti 0.2776 0.4457 'International Tables Vol C Tables 4.2.6.8 and 6.1.1.4'

loop_
_geom_angle_atom_site_label_1
_geom_angle_atom_site_label_2
_geom_angle_atom_site_label_3
_geom_angle
O1 Ti1 O2 94.55(9)
O1 Ti1 N1 81.56(9)
O2 Ti1 N1 84.40(9)
O1 Ti1 Cl2 95.29(7)
O2 Ti1 Cl2 98.96(7)
N1 Ti1 Cl2 175.60(7)
O1 Ti1 Cl3 167.57(7)
O2 Ti1 Cl3 90.36(7)
N1 Ti1 Cl3 87.58(7)
Cl2 Ti1 Cl3 95.21(4)
O1 Ti1 Cl1 86.43(7)
O2 Ti1 Cl1 165.32(7)
N1 Ti1 Cl1 81.26(6)
Cl2 Ti1 Cl1 95.53(3)
Cl3 Ti1 Cl1 85.96(3)
O1 Ti2 O3 95.11(9)
O1 Ti2 N4 83.94(9)
O3 Ti2 N4 83.57(9)
O1 Ti2 Cl6 96.51(7)
O3 Ti2 Cl6 99.63(7)
N4 Ti2 Cl6 176.71(7)
O1 Ti2 Cl5 88.09(7)
O3 Ti2 Cl5 165.28(7)
N4 Ti2 Cl5 82.49(6)
Cl6 Ti2 Cl5 94.26(4)
O1 Ti2 Cl4 168.28(7)
O3 Ti2 Cl4 88.76(7)
N4 Ti2 Cl4 85.51(6)
Cl6 Ti2 Cl4 93.73(3)
Cl5 Ti2 Cl4 85.48(3)
Ti2 O1 Ti1 175.95(12)
C1 O2 Ti1 135.6(2)
C24 O3 Ti2 140.45(19)
C12 N1 C7 110.3(2)
C12 N1 Ti1 124.11(18)
C7 N1 Ti1 108.53(17)
C8 N2 C9 107.9(3)
C8 N2 C21 126.4(3)
C9 N2 C21 125.6(3)
C8 N3 C10 108.3(3)
C8 N3 C11 123.8(3)
C10 N3 C11 127.7(3)
C35 N4 C30 110.9(2)
C35 N4 Ti2 121.67(18)
C30 N4 Ti2 111.08(17)
C31 N5 C32 107.9(3)
C31 N5 C44 126.0(3)
C32 N5 C44 125.9(3)
C31 N6 C33 109.4(3)
C31 N6 C34 123.7(3)
C33 N6 C34 126.3(3)
O2 C1 C2 122.2(3)
O2 C1 C6 116.4(3)
C2 C1 C6 121.4(3)
C1 C2 C3 115.7(3)
C1 C2 C13 122.0(3)
C3 C2 C13 122.3(3)
C4 C3 C2 124.8(3)
C3 C4 C5 116.8(3)
C3 C4 C17 121.4(3)
C5 C4 C17 121.9(3)
C6 C5 C4 121.4(3)
C5 C6 C1 119.3(3)
C5 C6 C7 124.7(3)
C1 C6 C7 115.9(3)
N1 C7 C8 108.5(2)
N1 C7 C6 112.2(2)
C8 C7 C6 112.8(2)
N3 C8 N2 108.4(3)
N3 C8 C7 123.5(3)
N2 C8 C7 128.1(3)
C10 C9 N2 108.2(3)
C9 C10 N3 107.2(3)
N3 C11 C12 110.2(3)
N1 C12 C11 111.6(3)
C14 C13 C16 109.3(5)
C14 C13 C2 111.6(4)
C16 C13 C2 111.4(3)
C14 C13 C15 110.1(4)
C16 C13 C15 106.3(5)
C2 C13 C15 107.9(4)
C19 C17 C20' 126.7(8)
C19 C17 C19' 55.2(8)
C20' C17 C19' 117.4(11)
C19 C17 C18 111.9(8)
C20' C17 C18 34.6(8)
C19' C17 C18 140.1(8)
C19 C17 C4 114.5(5)
C20' C17 C4 116.5(7)
C19' C17 C4 109.5(6)
C18 C17 C4 109.9(6)
C19 C17 C20 110.1(8)
C20' C17 C20 68.8(10)
C19' C17 C20 58.9(9)
C18 C17 C20 103.2(7)
C4 C17 C20 106.6(5)
C19 C17 C18' 48.5(7)
C20' C17 C18' 104.4(10)
C19' C17 C18' 103.6(11)
C18 C17 C18' 73.2(7)
C4 C17 C18' 103.3(6)
C20 C17 C18' 149.1(7)
Cl15 C49 Cl13 121.3(9)
Cl15 C49 Cl14 100.9(6)
Cl13 C49 Cl14 100.7(7)
N2 C21 C23 111.0(4)
N2 C21 C22 109.3(4)
C23 C21 C22 112.6(4)
O3 C24 C29 117.8(3)
O3 C24 C25 120.3(3)
C29 C24 C25 121.9(3)
C26 C25 C24 116.0(3)
C26 C25 C36 121.9(3)
C24 C25 C36 122.1(3)
C25 C26 C27 124.6(3)
C28 C27 C26 116.8(3)
C28 C27 C40 123.8(3)
C26 C27 C40 119.4(3)
C29 C28 C27 121.7(3)
C28 C29 C24 118.9(3)
C28 C29 C30 124.1(3)
C24 C29 C30 116.6(3)
N4 C30 C31 108.2(2)
N4 C30 C29 113.5(2)
C31 C30 C29 113.8(2)
N6 C31 N5 108.1(3)
N6 C31 C30 123.4(3)
N5 C31 C30 128.5(3)
C33 C32 N5 108.2(3)
C32 C33 N6 106.4(3)
N6 C34 C35 109.5(3)
N4 C35 C34 111.7(2)
C38 C36 C39 107.8(3)
C38 C36 C37 110.6(3)
C39 C36 C37 107.8(3)
C38 C36 C25 110.4(3)
C39 C36 C25 111.1(3)
C37 C36 C25 109.1(3)
C41 C40 C27 112.3(3)
C41 C40 C43 107.9(3)
C27 C40 C43 109.7(3)
C41 C40 C42 109.0(3)
C27 C40 C42 109.2(3)
C43 C40 C42 108.6(3)
N5 C44 C45 108.5(3)
N5 C44 C46 110.1(3)
C45 C44 C46 112.9(3)
Cl7 C47 Cl8 110.9(2)
Cl7 C47 Cl9 110.0(2)
Cl8 C47 Cl9 109.5(2)
Cl11 C48 Cl10 112.6(3)
Cl11 C48 Cl12 112.1(2)
Cl10 C48 Cl12 109.7(2)

loop_
_geom_bond_atom_site_label_1
_geom_bond_atom_site_label_2
_geom_bond_distance
Ti1 O1 1.818(2)
Ti1 O2 1.819(2)
Ti1 N1 2.279(2)
Ti1 Cl2 2.3053(9)
Ti1 Cl3 2.3899(9)
Ti1 Cl1 2.4447(9)
Ti2 O1 1.790(2)
Ti2 O3 1.810(2)
Ti2 N4 2.275(2)
Ti2 Cl6 2.3209(9)
Ti2 Cl5 2.4298(10)
Ti2 Cl4 2.4445(9)
O2 C1 1.336(4)
O3 C24 1.347(4)
N1 C12 1.468(4)
N1 C7 1.493(4)
N2 C8 1.334(4)
N2 C9 1.380(4)
N2 C21 1.473(5)
N3 C8 1.325(4)
N3 C10 1.390(4)
N3 C11 1.459(4)
N4 C35 1.468(4)
N4 C30 1.491(3)
N5 C31 1.342(4)
N5 C32 1.380(4)
N5 C44 1.470(4)
N6 C31 1.336(4)
N6 C33 1.376(4)
N6 C34 1.467(4)
C1 C2 1.394(5)
C1 C6 1.396(4)
C2 C3 1.409(5)
C2 C13 1.540(5)
C3 C4 1.368(5)
C4 C5 1.401(5)
C4 C17 1.530(5)
C5 C6 1.382(4)
C6 C7 1.510(4)
C7 C8 1.496(4)
C9 C10 1.316(5)
C11 C12 1.503(4)
C13 C14 1.512(7)
C13 C16 1.529(6)
C13 C15 1.568(8)
C17 C19 1.445(10)
C17 C20' 1.465(13)
C17 C19' 1.477(13)
C17 C18 1.517(10)
C17 C20 1.597(11)
C17 C18' 1.659(13)
C49 Cl15 1.685(8)
C49 Cl13 1.690(11)
C49 Cl14 1.934(11)
C21 C23 1.501(6)
C21 C22 1.513(7)
C24 C29 1.397(4)
C24 C25 1.405(4)
C25 C26 1.379(4)
C25 C36 1.540(4)
C26 C27 1.400(4)
C27 C28 1.390(4)
C27 C40 1.524(4)
C28 C29 1.387(4)
C29 C30 1.517(4)
C30 C31 1.493(4)
C32 C33 1.347(5)
C34 C35 1.512(4)
C36 C38 1.509(6)
C36 C39 1.514(5)
C36 C37 1.535(5)
C40 C41 1.513(5)
C40 C43 1.525(5)
C40 C42 1.528(5)
C44 C45 1.511(5)
C44 C46 1.516(5)
C47 Cl7 1.741(4)
C47 Cl8 1.757(4)
C47 Cl9 1.759(4)
C48 Cl11 1.717(4)
C48 Cl10 1.747(4)
C48 Cl12 1.753(4)

loop_
_geom_hbond_atom_site_label_D
_geom_hbond_atom_site_label_H
_geom_hbond_atom_site_label_A
_geom_hbond_distance_DH
_geom_hbond_distance_HA
_geom_hbond_distance_DA
_geom_hbond_angle_DHA
_geom_hbond_site_symmetry_A
C45 H45C Cl1 0.98 2.73 3.685(4) 165.2 13_655
C49 H49 Cl3 1.00 2.68 3.550(7) 145.6 14
C14 H14C Cl15 0.98 2.71 3.651(10) 161.8 2_664
C48 H48 Cl4 1.00 2.63 3.562(4) 154.2 .
C30 H30 Cl2 1.00 2.67 3.668(3) 174.4 .

loop_
_platon_squeeze_void_nr
_platon_squeeze_void_average_x
_platon_squeeze_void_average_y
_platon_squeeze_void_average_z
_platon_squeeze_void_volume
_platon_squeeze_void_count_electrons
1 0.000 0.250 0.818 2699.1 931.6
2 0.000 0.750 0.152 2699.3 934.4
3 0.500 0.250 0.890 2699.2 934.4
4 0.500 0.750 0.108 2699.3 931.6
